data_7217192
loop_
_publ_author_name
'Rawson, Jeremy M.'
'Donato, Lo\"ic'
'Zysman-Colman, Eli'

_publ_section_title
;
 Triazole-directed hydrogen-bonded structures of cationic iridium(iii)
 complexes
;
_journal_issue 36
_journal_name_full CrystEngComm
_journal_page_first 8531
_journal_paper_doi 10.1039/C4CE00980K
_journal_volume 16
_journal_year 2014
_chemical_formula_moiety 'C48 H36 F4 Ir N12, Cl, 2(C3 H5 N), H2 O'
_chemical_formula_sum 'C54 H48 Cl F4 Ir N14 O'
_chemical_formula_weight 1212.71
_chemical_name_systematic
;
 ?
;
_space_group_crystal_system triclinic
_space_group_IT_number 2
_space_group_name_Hall '-P 1'
_space_group_name_H-M_alt 'P -1'
_symmetry_space_group_name_Hall '-P 1'
_symmetry_space_group_name_H-M 'P -1'
_atom_sites_solution_hydrogens mixed
_audit_creation_method SHELXL-2013
_cell_angle_alpha 63.621(2)
_cell_angle_beta 81.425(2)
_cell_angle_gamma 83.341(2)
_cell_formula_units_Z 2
_cell_length_a 12.4555(10)
_cell_length_b 14.7313(12)
_cell_length_c 15.9151(12)
_cell_measurement_reflns_used 9870
_cell_measurement_temperature 130(2)
_cell_measurement_theta_max 30.391
_cell_measurement_theta_min 2.309
_cell_volume 2582.8(4)
_computing_cell_refinement 'SAINT v7.58A'
_computing_data_collection 'Bruker APEX-II'
_computing_data_reduction 'SORTAV (Blessing, 1995)'
_computing_molecular_graphics 'SHELXTL v6.14 (Bruker AXS, 2003)'
_computing_publication_material 'SHELXTL v6.14 (Bruker AXS, 2003)'
_computing_structure_refinement 'SHELXTL-2013 (Sheldrick, 2013)'
_computing_structure_solution 'SHELXS-97 (Sheldrick, 1997)'
_diffrn_ambient_temperature 130(2)
_diffrn_measured_fraction_theta_full 0.980
_diffrn_measured_fraction_theta_max 0.896
_diffrn_measurement_device_type 'Bruker APEX-II CCD'
_diffrn_measurement_method 'phi and omega scans'
_diffrn_radiation_type MoK\a
_diffrn_radiation_wavelength 0.71073
_diffrn_reflns_av_R_equivalents 0.0371
_diffrn_reflns_av_unetI/netI 0.0507
_diffrn_reflns_Laue_measured_fraction_full 0.980
_diffrn_reflns_Laue_measured_fraction_max 0.896
_diffrn_reflns_limit_h_max 14
_diffrn_reflns_limit_h_min -15
_diffrn_reflns_limit_k_max 17
_diffrn_reflns_limit_k_min -19
_diffrn_reflns_limit_l_max 20
_diffrn_reflns_limit_l_min -19
_diffrn_reflns_number 30645
_diffrn_reflns_point_group_measured_fraction_full 0.980
_diffrn_reflns_point_group_measured_fraction_max 0.896
_diffrn_reflns_theta_full 25.242
_diffrn_reflns_theta_max 27.498
_diffrn_reflns_theta_min 2.070
_diffrn_source 'fine-focus sealed tube'
_exptl_absorpt_coefficient_mu 2.706
_exptl_absorpt_correction_T_max 0.850
_exptl_absorpt_correction_T_min 0.534
_exptl_absorpt_correction_type multi-scan
_exptl_absorpt_process_details multi-scan
_exptl_crystal_colour colourless
_exptl_crystal_density_diffrn 1.559
_exptl_crystal_description block
_exptl_crystal_F_000 1216
_exptl_crystal_size_max 0.265
_exptl_crystal_size_mid 0.201
_exptl_crystal_size_min 0.062
_refine_diff_density_max 1.990
_refine_diff_density_min -1.244
_refine_diff_density_rms 0.128
_refine_ls_extinction_method none
_refine_ls_goodness_of_fit_ref 1.049
_refine_ls_hydrogen_treatment mixed
_refine_ls_matrix_type full
_refine_ls_number_parameters 664
_refine_ls_number_reflns 10619
_refine_ls_number_restraints 43
_refine_ls_restrained_S_all 1.057
_refine_ls_R_factor_all 0.0497
_refine_ls_R_factor_gt 0.0373
_refine_ls_shift/su_max 0.001
_refine_ls_shift/su_mean 0.000
_refine_ls_structure_factor_coef Fsqd
_refine_ls_weighting_details 'w=1/[\s^2^(Fo^2^)+(0.0395P)^2^+5.6958P] where P=(Fo^2^+2Fc^2^)/3'
_refine_ls_weighting_scheme calc
_refine_ls_wR_factor_gt 0.0831
_refine_ls_wR_factor_ref 0.0893
_reflns_Friedel_coverage 0.000
_reflns_number_gt 9048
_reflns_number_total 10619
_reflns_threshold_expression 'I > 2\s(I)'
_cod_data_source_file c4ce00980k1.cif
_cod_data_source_block cmpnd1
_cod_depositor_comments 'Adding full bibliography for 7217192.cif.'
_cod_database_code 7217192
_shelx_space_group_comment
;
The symmetry employed for this shelxl refinement is uniquely defined
by the following loop, which should always be used as a source of
symmetry information in preference to the above space-group names.
They are only intended as comments.
;
_shelx_estimated_absorpt_t_min 0.534
_shelx_estimated_absorpt_t_max 0.850
_shelxl_version_number 2013-3

loop_
_space_group_symop_operation_xyz
'x, y, z'
'-x, -y, -z'

loop_
_atom_site_label
_atom_site_type_symbol
_atom_site_fract_x
_atom_site_fract_y
_atom_site_fract_z
_atom_site_U_iso_or_equiv
_atom_site_adp_type
_atom_site_occupancy
_atom_site_site_symmetry_order
_atom_site_calc_flag
_atom_site_refinement_flags_posn
_atom_site_refinement_flags_adp
_atom_site_refinement_flags_occupancy
_atom_site_disorder_assembly
_atom_site_disorder_group
Ir1 Ir 0.47580(2) 0.77381(2) 0.28093(2) 0.01758(6) Uani 1 1 d . . . . .
N2 N 0.5782(3) 0.6855(3) 0.3758(2) 0.0192(8) Uani 1 1 d . . . . .
N3 N 0.6487(3) 0.7085(3) 0.4168(3) 0.0224(8) Uani 1 1 d . . . . .
N4 N 0.7018(3) 0.6199(3) 0.4666(2) 0.0211(8) Uani 1 1 d . . . . .
C5 C 0.7961(4) 0.6210(4) 0.5122(3) 0.0265(10) Uani 1 1 d . . . . .
H5A H 0.8115 0.5522 0.5621 0.032 Uiso 1 1 calc R U . . .
H5B H 0.7789 0.6679 0.5422 0.032 Uiso 1 1 calc R U . . .
C6 C 0.8953(4) 0.6545(4) 0.4408(3) 0.0287(11) Uani 1 1 d . . . . .
C7 C 0.9353(4) 0.7486(4) 0.4145(4) 0.0394(13) Uani 1 1 d . . . . .
H7A H 0.9007 0.7919 0.4416 0.047 Uiso 1 1 calc R U . . .
C8 C 1.0260(5) 0.7790(5) 0.3486(5) 0.059(2) Uani 1 1 d . . . . .
H8A H 1.0536 0.8433 0.3305 0.071 Uiso 1 1 calc R U . . .
C9 C 1.0763(5) 0.7167(6) 0.3093(5) 0.063(2) Uani 1 1 d . . . . .
H9A H 1.1386 0.7379 0.2645 0.076 Uiso 1 1 calc R U . . .
C10 C 1.0368(5) 0.6245(6) 0.3344(4) 0.0555(18) Uani 1 1 d . . . . .
H10A H 1.0711 0.5822 0.3061 0.067 Uiso 1 1 calc R U . . .
C11 C 0.9472(4) 0.5921(4) 0.4008(4) 0.0373(12) Uani 1 1 d . . . . .
H11A H 0.9212 0.5271 0.4190 0.045 Uiso 1 1 calc R U . . .
C12 C 0.6664(3) 0.5412(3) 0.4584(3) 0.0204(9) Uani 1 1 d . . . . .
H12A H 0.6915 0.4720 0.4872 0.024 Uiso 1 1 calc R U . . .
C13 C 0.5860(3) 0.5836(3) 0.3990(3) 0.0189(9) Uani 1 1 d . . . . .
C14 C 0.5126(3) 0.5540(3) 0.3534(3) 0.0186(9) Uani 1 1 d . . . . .
C15 C 0.4476(3) 0.6360(3) 0.2925(3) 0.0189(9) Uani 1 1 d . . . . .
C16 C 0.3737(4) 0.6130(3) 0.2476(3) 0.0232(10) Uani 1 1 d . . . . .
H16A H 0.3278 0.6652 0.2070 0.028 Uiso 1 1 calc R U . . .
C17 C 0.3680(4) 0.5134(4) 0.2631(3) 0.0267(10) Uani 1 1 d . . . . .
F18 F 0.2961(3) 0.4931(2) 0.2178(2) 0.0430(8) Uani 1 1 d . . . . .
C19 C 0.4307(4) 0.4329(4) 0.3213(3) 0.0260(10) Uani 1 1 d . . . . .
H19A H 0.4252 0.3654 0.3299 0.031 Uiso 1 1 calc R U . . .
C20 C 0.5017(4) 0.4565(3) 0.3661(3) 0.0224(9) Uani 1 1 d . . . . .
F21 F 0.5629(2) 0.37935(19) 0.42724(18) 0.0279(6) Uani 1 1 d . . . . .
N22 N 0.5009(3) 0.9097(3) 0.2916(2) 0.0208(8) Uani 1 1 d . . . . .
N23 N 0.5726(3) 0.9803(3) 0.2495(3) 0.0252(8) Uani 1 1 d . . . . .
N24 N 0.5523(3) 1.0403(3) 0.2939(3) 0.0249(8) Uani 1 1 d . . . . .
C25 C 0.4696(4) 1.0103(3) 0.3630(3) 0.0260(10) Uani 1 1 d . . . . .
H25A H 0.4408 1.0407 0.4038 0.031 Uiso 1 1 calc R U . . .
C26 C 0.4360(4) 0.9253(3) 0.3614(3) 0.0217(9) Uani 1 1 d . . . . .
C27 C 0.3536(4) 0.8522(3) 0.4146(3) 0.0237(10) Uani 1 1 d . . . . .
N28 N 0.3534(3) 0.7751(3) 0.3898(2) 0.0185(8) Uani 1 1 d . . . . .
N29 N 0.2766(3) 0.7137(3) 0.4428(2) 0.0220(8) Uani 1 1 d . . . . .
N30 N 0.2274(3) 0.7536(3) 0.5006(3) 0.0253(9) Uani 1 1 d . . . . .
C31 C 0.2725(4) 0.8393(4) 0.4862(3) 0.0272(10) Uani 1 1 d . . . . .
H31A H 0.2524 0.8808 0.5184 0.033 Uiso 1 1 calc R U . . .
C32 C 0.1374(4) 0.7013(4) 0.5734(3) 0.0318(12) Uani 1 1 d . . . . .
H32A H 0.1145 0.6458 0.5622 0.038 Uiso 1 1 calc R U . . .
H32B H 0.0742 0.7500 0.5690 0.038 Uiso 1 1 calc R U . . .
C33 C 0.1740(4) 0.6585(4) 0.6702(3) 0.0271(11) Uani 1 1 d . . . . .
C34 C 0.2246(4) 0.5623(4) 0.7099(4) 0.0337(12) Uani 1 1 d . . . . .
H34A H 0.2329 0.5213 0.6770 0.040 Uiso 1 1 calc R U . . .
C35 C 0.2634(4) 0.5251(4) 0.7974(4) 0.0373(13) Uani 1 1 d . . . . .
H35A H 0.3000 0.4599 0.8231 0.045 Uiso 1 1 calc R U . . .
C36 C 0.2486(4) 0.5832(4) 0.8468(4) 0.0350(12) Uani 1 1 d . . . . .
H36A H 0.2747 0.5580 0.9068 0.042 Uiso 1 1 calc R U . . .
C37 C 0.1957(4) 0.6784(4) 0.8089(4) 0.0335(12) Uani 1 1 d . . . . .
H37A H 0.1846 0.7180 0.8433 0.040 Uiso 1 1 calc R U . . .
C38 C 0.1588(4) 0.7162(4) 0.7209(3) 0.0300(11) Uani 1 1 d . . . . .
H38A H 0.1230 0.7817 0.6951 0.036 Uiso 1 1 calc R U . . .
C39 C 0.6144(4) 1.1319(4) 0.2608(4) 0.0324(12) Uani 1 1 d . . . . .
H39A H 0.6920 1.1154 0.2456 0.039 Uiso 1 1 calc R U . . .
H39B H 0.6091 1.1538 0.3118 0.039 Uiso 1 1 calc R U . . .
C40 C 0.5720(4) 1.2169(3) 0.1749(3) 0.0278(11) Uani 1 1 d . . . . .
C41 C 0.6290(5) 1.2420(4) 0.0865(4) 0.0410(14) Uani 1 1 d . . . . .
H41A H 0.6957 1.2057 0.0805 0.049 Uiso 1 1 calc R U . . .
C42 C 0.5899(7) 1.3188(5) 0.0074(4) 0.062(2) Uani 1 1 d . . . . .
H42A H 0.6299 1.3361 -0.0529 0.075 Uiso 1 1 calc R U . . .
C43 C 0.4933(8) 1.3701(5) 0.0160(5) 0.070(2) Uani 1 1 d . . . . .
H43A H 0.4660 1.4224 -0.0389 0.084 Uiso 1 1 calc R U . . .
C44 C 0.4353(6) 1.3473(5) 0.1023(5) 0.064(2) Uani 1 1 d . . . . .
H44A H 0.3684 1.3837 0.1074 0.077 Uiso 1 1 calc R U . . .
C45 C 0.4753(5) 1.2702(4) 0.1827(4) 0.0454(14) Uani 1 1 d . . . . .
H45A H 0.4359 1.2542 0.2429 0.054 Uiso 1 1 calc R U . . .
N46 N 0.3852(3) 0.8515(3) 0.1719(2) 0.0195(8) Uani 1 1 d . . . . .
N47 N 0.2820(3) 0.8835(3) 0.1692(2) 0.0210(8) Uani 1 1 d . . . . .
N48 N 0.2673(3) 0.9248(3) 0.0774(2) 0.0206(8) Uani 1 1 d . . . . .
C49 C 0.1585(4) 0.9712(4) 0.0500(3) 0.0243(10) Uani 1 1 d . . . . .
H49A H 0.1573 1.0451 0.0307 0.029 Uiso 1 1 calc R U . . .
H49B H 0.1033 0.9420 0.1052 0.029 Uiso 1 1 calc R U . . .
C50 C 0.1297(4) 0.9535(3) -0.0297(3) 0.0241(10) Uani 1 1 d . . . . .
C51 C 0.1600(4) 1.0203(4) -0.1226(3) 0.0300(11) Uani 1 1 d . . . . .
H51A H 0.1985 1.0780 -0.1358 0.036 Uiso 1 1 calc R U . . .
C52 C 0.1348(4) 1.0036(4) -0.1967(4) 0.0375(13) Uani 1 1 d . . . . .
H52A H 0.1573 1.0488 -0.2601 0.045 Uiso 1 1 calc R U . . .
C53 C 0.0770(4) 0.9211(4) -0.1776(4) 0.0378(13) Uani 1 1 d . . . . .
H53A H 0.0587 0.9103 -0.2281 0.045 Uiso 1 1 calc R U . . .
C54 C 0.0452(4) 0.8539(4) -0.0856(4) 0.0332(12) Uani 1 1 d . . . . .
H54A H 0.0055 0.7972 -0.0731 0.040 Uiso 1 1 calc R U . . .
C55 C 0.0717(4) 0.8697(4) -0.0112(3) 0.0268(10) Uani 1 1 d . . . . .
H55A H 0.0502 0.8235 0.0521 0.032 Uiso 1 1 calc R U . . .
C56 C 0.3595(4) 0.9203(3) 0.0218(3) 0.0210(9) Uani 1 1 d . . . . .
H56 H 0.3689 0.9453 -0.0449 0.025 Uiso 1 1 calc R U . . .
C57 C 0.4368(4) 0.8715(3) 0.0836(3) 0.0199(9) Uani 1 1 d . . . . .
C58 C 0.5500(3) 0.8346(3) 0.0814(3) 0.0198(9) Uani 1 1 d . . . . .
C59 C 0.5892(4) 0.7847(3) 0.1717(3) 0.0207(9) Uani 1 1 d . . . . .
C60 C 0.6965(4) 0.7458(4) 0.1751(3) 0.0245(10) Uani 1 1 d . . . . .
H60A H 0.7268 0.7141 0.2335 0.029 Uiso 1 1 calc R U . . .
C61 C 0.7588(4) 0.7537(4) 0.0929(3) 0.0276(11) Uani 1 1 d . . . . .
F62 F 0.8636(2) 0.7136(2) 0.0992(2) 0.0418(8) Uani 1 1 d . . . . .
C63 C 0.7225(4) 0.7990(4) 0.0057(3) 0.0280(11) Uani 1 1 d . . . . .
H63A H 0.7670 0.8014 -0.0492 0.034 Uiso 1 1 calc R U . . .
C64 C 0.6173(4) 0.8409(3) 0.0022(3) 0.0246(10) Uani 1 1 d . . . . .
F65 F 0.5774(2) 0.8897(2) -0.08303(18) 0.0314(6) Uani 1 1 d . . . . .
Cl1A Cl 0.7721(5) 0.9778(3) 0.4347(2) 0.0674(11) Uani 0.601(5) 1 d . . P . .
Cl1B Cl 0.8414(7) 0.9899(4) 0.4312(4) 0.0674(11) Uani 0.399(5) 1 d . . P . .
O1W O 0.6143(5) 0.8279(5) 0.5439(4) 0.0901(17) Uiso 1 1 d D . . . .
H1W H 0.6274 0.7880 0.5034 0.135 Uiso 1 1 d D U . . .
H2W H 0.674(5) 0.871(5) 0.515(5) 0.135 Uiso 1 1 d D U . . .
C3S C 0.9003 0.4166 -0.0824 0.0615(15) Uiso 0.66 1 d D . P A 1
H3SA H 0.9133 0.3755 -0.1177 0.092 Uiso 0.66 1 calc R U P A 1
H3SB H 0.8220 0.4323 -0.0732 0.092 Uiso 0.66 1 calc R U P A 1
H3SC H 0.9280 0.3787 -0.0209 0.092 Uiso 0.66 1 calc R U P A 1
C2S C 0.9549(13) 0.5089(9) -0.1341(11) 0.100(3) Uiso 0.66 1 d D . P A 1
H2SA H 0.9423 0.5364 -0.2012 0.120 Uiso 0.66 1 calc R U P A 1
H2SB H 1.0340 0.4931 -0.1306 0.120 Uiso 0.66 1 calc R U P A 1
C1S C 0.9213(8) 0.5884(7) -0.1015(7) 0.0553(16) Uiso 0.66 1 d D . P A 1
N1S N 0.8932(8) 0.6482(7) -0.0770(6) 0.0566(14) Uiso 0.66 1 d D . P A 1
C6S C 0.8905(17) 0.4210(15) -0.0836(13) 0.0615(15) Uiso 0.34 1 d D . P B 2
H6SA H 0.8962 0.3589 -0.0926 0.092 Uiso 0.34 1 calc R U P B 2
H6SB H 0.8174 0.4535 -0.0945 0.092 Uiso 0.34 1 calc R U P B 2
H6SC H 0.9039 0.4040 -0.0190 0.092 Uiso 0.34 1 calc R U P B 2
C5S C 0.968(2) 0.4879(19) -0.1479(14) 0.100(3) Uiso 0.34 1 d D . P B 2
H5SA H 1.0376 0.4477 -0.1468 0.120 Uiso 0.34 1 calc R U P B 2
H5SB H 0.9790 0.5367 -0.1231 0.120 Uiso 0.34 1 calc R U P B 2
C4S C 0.9488(15) 0.5467(13) -0.2463(11) 0.0553(16) Uiso 0.34 1 d D . P B 2
N2S N 0.9223(13) 0.6005(12) -0.3185(10) 0.0566(14) Uiso 0.34 1 d D . P B 2
C9S C 0.8134(9) 0.9023(8) -0.2655(8) 0.0615(15) Uiso 0.66 1 d D . P C 1
H9SA H 0.7487 0.9236 -0.2338 0.092 Uiso 0.66 1 calc R U P C 1
H9SB H 0.8472 0.9624 -0.3160 0.092 Uiso 0.66 1 calc R U P C 1
H9SC H 0.8653 0.8638 -0.2197 0.092 Uiso 0.66 1 calc R U P C 1
C8S C 0.7847(12) 0.8443(11) -0.3020(11) 0.100(3) Uiso 0.66 1 d D . P C 1
H8SA H 0.7513 0.8932 -0.3591 0.120 Uiso 0.66 1 calc R U P C 1
H8SB H 0.7236 0.8071 -0.2567 0.120 Uiso 0.66 1 calc R U P C 1
C7S C 0.8438(8) 0.7696(7) -0.3305(7) 0.0553(16) Uiso 0.66 1 d D . P C 1
N3S N 0.8746(7) 0.6992(6) -0.3359(6) 0.0566(14) Uiso 0.66 1 d D . P C 1
C12S C 0.8588(18) 0.8973(13) -0.3346(14) 0.0615(15) Uiso 0.34 1 d D . P D 2
H1SC H 0.7877 0.9289 -0.3546 0.092 Uiso 0.34 1 calc R U P D 2
H1SD H 0.9120 0.9115 -0.3904 0.092 Uiso 0.34 1 calc R U P D 2
H1SE H 0.8823 0.9250 -0.2950 0.092 Uiso 0.34 1 calc R U P D 2
C11S C 0.851(3) 0.7959(16) -0.2849(14) 0.100(3) Uiso 0.34 1 d D . P D 2
H1SF H 0.9019 0.7669 -0.3221 0.120 Uiso 0.34 1 calc R U P D 2
H8SG H 0.7775 0.7836 -0.2920 0.120 Uiso 0.34 1 calc R U P D 2
C10S C 0.8665(14) 0.7280(13) -0.1875(11) 0.0553(16) Uiso 0.34 1 d D . P D 2
N4S N 0.8843(15) 0.6755(13) -0.1121(10) 0.0566(14) Uiso 0.34 1 d D . P D 2

loop_
_atom_site_aniso_label
_atom_site_aniso_U_11
_atom_site_aniso_U_22
_atom_site_aniso_U_33
_atom_site_aniso_U_23
_atom_site_aniso_U_13
_atom_site_aniso_U_12
Ir1 0.01588(9) 0.01826(9) 0.01792(9) -0.00789(7) 0.00060(6) -0.00140(6)
N2 0.0149(19) 0.0222(19) 0.0212(19) -0.0105(16) -0.0001(14) -0.0023(15)
N3 0.020(2) 0.026(2) 0.024(2) -0.0123(17) -0.0033(15) -0.0016(16)
N4 0.021(2) 0.024(2) 0.0181(18) -0.0094(16) -0.0004(14) -0.0025(16)
C5 0.019(2) 0.038(3) 0.027(2) -0.016(2) -0.0071(18) -0.001(2)
C6 0.020(2) 0.036(3) 0.028(3) -0.010(2) -0.0108(19) 0.000(2)
C7 0.033(3) 0.038(3) 0.041(3) -0.008(3) -0.015(2) -0.003(2)
C8 0.040(4) 0.051(4) 0.056(4) 0.012(3) -0.014(3) -0.019(3)
C9 0.024(3) 0.082(5) 0.044(4) 0.006(4) 0.001(3) -0.004(3)
C10 0.033(3) 0.077(5) 0.042(3) -0.018(3) 0.002(3) 0.012(3)
C11 0.031(3) 0.041(3) 0.034(3) -0.012(3) -0.003(2) 0.001(2)
C12 0.021(2) 0.023(2) 0.018(2) -0.0101(19) 0.0027(17) -0.0031(18)
C13 0.019(2) 0.019(2) 0.016(2) -0.0077(18) 0.0043(16) -0.0032(18)
C14 0.015(2) 0.024(2) 0.016(2) -0.0082(18) 0.0049(16) -0.0054(18)
C15 0.018(2) 0.020(2) 0.018(2) -0.0096(19) 0.0030(16) 0.0003(18)
C16 0.020(2) 0.027(2) 0.021(2) -0.008(2) -0.0025(17) -0.0014(19)
C17 0.025(3) 0.034(3) 0.025(2) -0.015(2) -0.0038(19) -0.008(2)
F18 0.053(2) 0.0395(17) 0.0434(18) -0.0163(15) -0.0212(15) -0.0145(15)
C19 0.031(3) 0.026(2) 0.022(2) -0.013(2) 0.0037(19) -0.008(2)
C20 0.023(2) 0.022(2) 0.021(2) -0.0093(19) 0.0002(18) -0.0002(19)
F21 0.0319(15) 0.0186(13) 0.0296(14) -0.0072(12) -0.0050(11) 0.0011(11)
N22 0.0187(19) 0.0182(19) 0.0228(19) -0.0067(16) -0.0015(15) -0.0004(15)
N23 0.025(2) 0.022(2) 0.028(2) -0.0111(17) -0.0011(16) -0.0041(16)
N24 0.025(2) 0.020(2) 0.028(2) -0.0093(17) -0.0021(16) -0.0047(16)
C25 0.027(3) 0.023(2) 0.026(2) -0.010(2) -0.0049(19) 0.003(2)
C26 0.025(2) 0.020(2) 0.020(2) -0.0093(19) -0.0026(17) 0.0038(18)
C27 0.025(3) 0.025(2) 0.021(2) -0.010(2) 0.0023(18) -0.0041(19)
N28 0.0165(19) 0.0197(19) 0.0179(18) -0.0071(16) -0.0021(14) 0.0003(15)
N29 0.021(2) 0.026(2) 0.0180(19) -0.0087(16) 0.0000(14) -0.0010(16)
N30 0.024(2) 0.031(2) 0.021(2) -0.0135(18) 0.0058(15) -0.0032(17)
C31 0.028(3) 0.028(3) 0.026(2) -0.014(2) 0.0037(19) -0.007(2)
C32 0.026(3) 0.044(3) 0.028(3) -0.019(2) 0.011(2) -0.015(2)
C33 0.022(2) 0.030(3) 0.025(2) -0.010(2) 0.0095(18) -0.008(2)
C34 0.036(3) 0.037(3) 0.035(3) -0.024(2) 0.013(2) -0.012(2)
C35 0.040(3) 0.032(3) 0.036(3) -0.014(2) 0.009(2) -0.004(2)
C36 0.036(3) 0.038(3) 0.032(3) -0.018(2) 0.000(2) -0.003(2)
C37 0.036(3) 0.037(3) 0.035(3) -0.024(2) 0.003(2) -0.006(2)
C38 0.029(3) 0.027(3) 0.035(3) -0.016(2) 0.006(2) -0.004(2)
C39 0.032(3) 0.025(3) 0.043(3) -0.016(2) -0.002(2) -0.009(2)
C40 0.036(3) 0.019(2) 0.029(3) -0.011(2) 0.002(2) -0.009(2)
C41 0.053(4) 0.042(3) 0.037(3) -0.025(3) 0.008(3) -0.021(3)
C42 0.109(6) 0.050(4) 0.033(3) -0.018(3) 0.002(4) -0.040(4)
C43 0.129(8) 0.030(3) 0.047(4) -0.006(3) -0.034(5) -0.011(4)
C44 0.080(5) 0.031(3) 0.079(5) -0.022(4) -0.027(4) 0.015(3)
C45 0.057(4) 0.032(3) 0.049(4) -0.022(3) -0.004(3) 0.007(3)
N46 0.0174(19) 0.0203(19) 0.0215(19) -0.0105(16) 0.0016(14) -0.0020(15)
N47 0.0163(19) 0.0223(19) 0.0228(19) -0.0089(16) 0.0003(14) -0.0015(15)
N48 0.023(2) 0.0182(19) 0.0218(19) -0.0098(16) -0.0024(15) -0.0019(15)
C49 0.019(2) 0.027(2) 0.027(2) -0.013(2) -0.0052(18) 0.0051(19)
C50 0.018(2) 0.026(2) 0.027(2) -0.011(2) -0.0061(18) 0.0059(19)
C51 0.031(3) 0.025(3) 0.030(3) -0.008(2) -0.004(2) -0.001(2)
C52 0.036(3) 0.043(3) 0.026(3) -0.011(2) -0.005(2) 0.011(2)
C53 0.031(3) 0.055(4) 0.040(3) -0.032(3) -0.015(2) 0.015(3)
C54 0.021(3) 0.042(3) 0.051(3) -0.033(3) -0.008(2) 0.006(2)
C55 0.019(2) 0.028(3) 0.033(3) -0.014(2) -0.0029(19) 0.005(2)
C56 0.025(2) 0.021(2) 0.017(2) -0.0080(19) -0.0005(17) -0.0034(19)
C57 0.022(2) 0.018(2) 0.020(2) -0.0091(19) 0.0024(17) -0.0035(18)
C58 0.019(2) 0.016(2) 0.025(2) -0.0114(19) 0.0041(17) -0.0040(17)
C59 0.019(2) 0.020(2) 0.025(2) -0.013(2) 0.0028(17) -0.0036(18)
C60 0.019(2) 0.028(3) 0.028(2) -0.015(2) 0.0022(18) -0.0020(19)
C61 0.013(2) 0.030(3) 0.040(3) -0.018(2) 0.0033(19) -0.0012(19)
F62 0.0188(15) 0.057(2) 0.0474(18) -0.0258(16) 0.0052(13) 0.0065(14)
C63 0.026(3) 0.029(3) 0.032(3) -0.020(2) 0.010(2) -0.005(2)
C64 0.027(3) 0.023(2) 0.023(2) -0.009(2) 0.0040(18) -0.008(2)
F65 0.0314(16) 0.0402(16) 0.0216(14) -0.0142(13) 0.0031(11) -0.0025(13)
Cl1A 0.123(4) 0.0450(13) 0.0455(11) -0.0302(10) -0.022(2) 0.015(2)
Cl1B 0.123(4) 0.0450(13) 0.0455(11) -0.0302(10) -0.022(2) 0.015(2)

loop_
_atom_type_symbol
_atom_type_description
_atom_type_scat_dispersion_real
_atom_type_scat_dispersion_imag
_atom_type_scat_source
C C 0.0033 0.0016 'International Tables Vol C Tables 4.2.6.8 and 6.1.1.4'
H H 0.0000 0.0000 'International Tables Vol C Tables 4.2.6.8 and 6.1.1.4'
Cl Cl 0.1484 0.1585 'International Tables Vol C Tables 4.2.6.8 and 6.1.1.4'
F F 0.0171 0.0103 'International Tables Vol C Tables 4.2.6.8 and 6.1.1.4'
Ir Ir -1.4442 7.9887 'International Tables Vol C Tables 4.2.6.8 and 6.1.1.4'
N N 0.0061 0.0033 'International Tables Vol C Tables 4.2.6.8 and 6.1.1.4'
O O 0.0106 0.0060 'International Tables Vol C Tables 4.2.6.8 and 6.1.1.4'

loop_
_geom_angle_atom_site_label_1
_geom_angle_atom_site_label_2
_geom_angle_atom_site_label_3
_geom_angle
N2 Ir1 C15 79.96(16)
N2 Ir1 C59 91.73(16)
C15 Ir1 C59 86.77(17)
N2 Ir1 N46 170.48(14)
C15 Ir1 N46 94.31(16)
C59 Ir1 N46 80.29(16)
N2 Ir1 N28 91.62(13)
C15 Ir1 N28 96.93(15)
C59 Ir1 N28 175.39(16)
N46 Ir1 N28 96.64(13)
N2 Ir1 N22 94.66(14)
C15 Ir1 N22 171.30(15)
C59 Ir1 N22 100.29(15)
N46 Ir1 N22 91.90(14)
N28 Ir1 N22 76.27(13)
N3 N2 C13 111.1(4)
N3 N2 Ir1 131.3(3)
C13 N2 Ir1 117.3(3)
N2 N3 N4 104.9(3)
N3 N4 C12 112.6(4)
N3 N4 C5 118.6(4)
C12 N4 C5 128.3(4)
N4 C5 C6 110.7(4)
N4 C5 H5A 109.5
C6 C5 H5A 109.5
N4 C5 H5B 109.5
C6 C5 H5B 109.5
H5A C5 H5B 108.1
C11 C6 C7 119.4(5)
C11 C6 C5 120.7(5)
C7 C6 C5 119.9(5)
C8 C7 C6 119.6(6)
C8 C7 H7A 120.2
C6 C7 H7A 120.2
C9 C8 C7 120.5(6)
C9 C8 H8A 119.8
C7 C8 H8A 119.8
C10 C9 C8 120.2(6)
C10 C9 H9A 119.9
C8 C9 H9A 119.9
C9 C10 C11 120.4(7)
C9 C10 H10A 119.8
C11 C10 H10A 119.8
C10 C11 C6 120.0(6)
C10 C11 H11A 120.0
C6 C11 H11A 120.0
N4 C12 C13 104.8(4)
N4 C12 H12A 127.6
C13 C12 H12A 127.6
N2 C13 C12 106.5(4)
N2 C13 C14 113.7(4)
C12 C13 C14 139.8(4)
C20 C14 C15 120.1(4)
C20 C14 C13 125.7(4)
C15 C14 C13 114.2(4)
C16 C15 C14 117.3(4)
C16 C15 Ir1 127.9(3)
C14 C15 Ir1 114.7(3)
C17 C16 C15 119.3(4)
C17 C16 H16A 120.3
C15 C16 H16A 120.3
F18 C17 C19 117.5(4)
F18 C17 C16 118.2(4)
C19 C17 C16 124.3(4)
C20 C19 C17 115.7(4)
C20 C19 H19A 122.2
C17 C19 H19A 122.2
F21 C20 C19 118.2(4)
F21 C20 C14 118.5(4)
C19 C20 C14 123.2(4)
N23 N22 C26 110.3(4)
N23 N22 Ir1 134.0(3)
C26 N22 Ir1 115.4(3)
N22 N23 N24 105.2(3)
N23 N24 C25 112.8(4)
N23 N24 C39 119.7(4)
C25 N24 C39 127.3(4)
N24 C25 C26 104.3(4)
N24 C25 H25A 127.8
C26 C25 H25A 127.8
N22 C26 C25 107.3(4)
N22 C26 C27 116.3(4)
C25 C26 C27 136.4(4)
N28 C27 C31 108.2(4)
N28 C27 C26 115.4(4)
C31 C27 C26 136.3(4)
N29 N28 C27 110.1(3)
N29 N28 Ir1 133.5(3)
C27 N28 Ir1 116.4(3)
N28 N29 N30 105.6(3)
N29 N30 C31 112.4(4)
N29 N30 C32 120.4(4)
C31 N30 C32 127.2(4)
N30 C31 C27 103.8(4)
N30 C31 H31A 128.1
C27 C31 H31A 128.1
N30 C32 C33 110.2(4)
N30 C32 H32A 109.6
C33 C32 H32A 109.6
N30 C32 H32B 109.6
C33 C32 H32B 109.6
H32A C32 H32B 108.1
C34 C33 C38 118.9(5)
C34 C33 C32 121.1(4)
C38 C33 C32 120.1(5)
C33 C34 C35 120.9(5)
C33 C34 H34A 119.6
C35 C34 H34A 119.6
C36 C35 C34 119.7(5)
C36 C35 H35A 120.1
C34 C35 H35A 120.1
C35 C36 C37 119.9(5)
C35 C36 H36A 120.1
C37 C36 H36A 120.1
C36 C37 C38 120.3(5)
C36 C37 H37A 119.9
C38 C37 H37A 119.9
C37 C38 C33 120.3(5)
C37 C38 H38A 119.8
C33 C38 H38A 119.8
N24 C39 C40 111.2(4)
N24 C39 H39A 109.4
C40 C39 H39A 109.4
N24 C39 H39B 109.4
C40 C39 H39B 109.4
H39A C39 H39B 108.0
C45 C40 C41 119.1(5)
C45 C40 C39 120.6(5)
C41 C40 C39 120.3(5)
C42 C41 C40 120.6(6)
C42 C41 H41A 119.7
C40 C41 H41A 119.7
C43 C42 C41 119.7(6)
C43 C42 H42A 120.2
C41 C42 H42A 120.2
C44 C43 C42 121.1(6)
C44 C43 H43A 119.5
C42 C43 H43A 119.5
C43 C44 C45 119.3(7)
C43 C44 H44A 120.3
C45 C44 H44A 120.3
C40 C45 C44 120.2(6)
C40 C45 H45A 119.9
C44 C45 H45A 119.9
N47 N46 C57 111.8(3)
N47 N46 Ir1 131.9(3)
C57 N46 Ir1 116.2(3)
N46 N47 N48 104.7(3)
N47 N48 C56 112.7(4)
N47 N48 C49 118.1(3)
C56 N48 C49 129.2(4)
N48 C49 C50 111.5(4)
N48 C49 H49A 109.3
C50 C49 H49A 109.3
N48 C49 H49B 109.3
C50 C49 H49B 109.3
H49A C49 H49B 108.0
C51 C50 C55 119.1(4)
C51 C50 C49 120.5(4)
C55 C50 C49 120.4(4)
C50 C51 C52 120.7(5)
C50 C51 H51A 119.6
C52 C51 H51A 119.6
C53 C52 C51 119.6(5)
C53 C52 H52A 120.2
C51 C52 H52A 120.2
C52 C53 C54 120.7(5)
C52 C53 H53A 119.6
C54 C53 H53A 119.6
C53 C54 C55 119.8(5)
C53 C54 H54A 120.1
C55 C54 H54A 120.1
C54 C55 C50 120.0(5)
C54 C55 H55A 120.0
C50 C55 H55A 120.0
N48 C56 C57 104.7(4)
N48 C56 H56 127.6
C57 C56 H56 127.6
N46 C57 C56 106.1(4)
N46 C57 C58 114.9(4)
C56 C57 C58 139.0(4)
C64 C58 C59 119.9(4)
C64 C58 C57 125.8(4)
C59 C58 C57 114.3(4)
C60 C59 C58 117.4(4)
C60 C59 Ir1 128.2(3)
C58 C59 Ir1 114.3(3)
C61 C60 C59 119.5(4)
C61 C60 H60A 120.2
C59 C60 H60A 120.2
F62 C61 C63 117.9(4)
F62 C61 C60 117.8(4)
C63 C61 C60 124.3(4)
C61 C63 C64 115.9(4)
C61 C63 H63A 122.0
C64 C63 H63A 122.0
F65 C64 C58 118.3(4)
F65 C64 C63 118.8(4)
C58 C64 C63 123.0(4)
H1W O1W H2W 98.2
C2S C3S H3SA 109.5
C2S C3S H3SB 109.5
H3SA C3S H3SB 109.5
C2S C3S H3SC 109.5
H3SA C3S H3SC 109.5
H3SB C3S H3SC 109.5
C3S C2S C1S 115.1(10)
C3S C2S H2SA 108.5
C1S C2S H2SA 108.5
C3S C2S H2SB 108.5
C1S C2S H2SB 108.5
H2SA C2S H2SB 107.5
N1S C1S C2S 178.2(12)
C5S C6S H6SA 109.5
C5S C6S H6SB 109.5
H6SA C6S H6SB 109.5
C5S C6S H6SC 109.5
H6SA C6S H6SC 109.5
H6SB C6S H6SC 109.5
C6S C5S C4S 120.1(19)
C6S C5S H5SA 107.3
C4S C5S H5SA 107.3
C6S C5S H5SB 107.3
C4S C5S H5SB 107.3
H5SA C5S H5SB 106.9
N2S C4S C5S 170.0(19)
C8S C9S H9SA 109.5
C8S C9S H9SB 109.5
H9SA C9S H9SB 109.5
C8S C9S H9SC 109.5
H9SA C9S H9SC 109.5
H9SB C9S H9SC 109.5
C9S C8S C7S 133.5(13)
C9S C8S H8SA 103.9
C7S C8S H8SA 103.9
C9S C8S H8SB 103.9
C7S C8S H8SB 103.9
H8SA C8S H8SB 105.4
N3S C7S C8S 164.6(12)
C11S C12S H1SC 109.5
C11S C12S H1SD 109.5
H1SC C12S H1SD 109.5
C11S C12S H1SE 109.5
H1SC C12S H1SE 109.5
H1SD C12S H1SE 109.5
C12S C11S C10S 132(2)
C12S C11S H1SF 104.3
C10S C11S H1SF 104.3
C12S C11S H8SG 104.3
C10S C11S H8SG 104.3
H1SF C11S H8SG 105.6
N4S C10S C11S 176(2)

loop_
_geom_bond_atom_site_label_1
_geom_bond_atom_site_label_2
_geom_bond_distance
Ir1 N2 2.011(4)
Ir1 C15 2.023(4)
Ir1 C59 2.028(4)
Ir1 N46 2.029(4)
Ir1 N28 2.136(3)
Ir1 N22 2.144(4)
N2 N3 1.321(5)
N2 C13 1.373(5)
N3 N4 1.344(5)
N4 C12 1.350(5)
N4 C5 1.475(5)
C5 C6 1.513(6)
C5 H5A 0.9900
C5 H5B 0.9900
C6 C11 1.388(7)
C6 C7 1.389(7)
C7 C8 1.388(8)
C7 H7A 0.9500
C8 C9 1.373(10)
C8 H8A 0.9500
C9 C10 1.365(10)
C9 H9A 0.9500
C10 C11 1.383(8)
C10 H10A 0.9500
C11 H11A 0.9500
C12 C13 1.378(6)
C12 H12A 0.9500
C13 C14 1.459(6)
C14 C20 1.379(6)
C14 C15 1.421(6)
C15 C16 1.398(6)
C16 C17 1.384(6)
C16 H16A 0.9500
C17 F18 1.362(5)
C17 C19 1.379(7)
C19 C20 1.375(6)
C19 H19A 0.9500
C20 F21 1.362(5)
N22 N23 1.321(5)
N22 C26 1.364(5)
N23 N24 1.340(5)
N24 C25 1.342(6)
N24 C39 1.479(6)
C25 C26 1.376(6)
C25 H25A 0.9500
C26 C27 1.455(6)
C27 N28 1.359(6)
C27 C31 1.365(6)
N28 N29 1.314(5)
N29 N30 1.339(5)
N30 C31 1.354(6)
N30 C32 1.487(5)
C31 H31A 0.9500
C32 C33 1.502(7)
C32 H32A 0.9900
C32 H32B 0.9900
C33 C34 1.386(7)
C33 C38 1.391(7)
C34 C35 1.391(7)
C34 H34A 0.9500
C35 C36 1.380(7)
C35 H35A 0.9500
C36 C37 1.385(7)
C36 H36A 0.9500
C37 C38 1.386(7)
C37 H37A 0.9500
C38 H38A 0.9500
C39 C40 1.502(7)
C39 H39A 0.9900
C39 H39B 0.9900
C40 C45 1.380(8)
C40 C41 1.386(7)
C41 C42 1.376(9)
C41 H41A 0.9500
C42 C43 1.367(11)
C42 H42A 0.9500
C43 C44 1.368(11)
C43 H43A 0.9500
C44 C45 1.394(9)
C44 H44A 0.9500
C45 H45A 0.9500
N46 N47 1.317(5)
N46 C57 1.371(5)
N47 N48 1.343(5)
N48 C56 1.355(6)
N48 C49 1.480(6)
C49 C50 1.502(6)
C49 H49A 0.9900
C49 H49B 0.9900
C50 C51 1.387(6)
C50 C55 1.398(6)
C51 C52 1.391(7)
C51 H51A 0.9500
C52 C53 1.377(8)
C52 H52A 0.9500
C53 C54 1.381(8)
C53 H53A 0.9500
C54 C55 1.394(7)
C54 H54A 0.9500
C55 H55A 0.9500
C56 C57 1.379(6)
C56 H56 0.9500
C57 C58 1.453(6)
C58 C64 1.379(6)
C58 C59 1.425(6)
C59 C60 1.391(6)
C60 C61 1.383(6)
C60 H60A 0.9500
C61 F62 1.367(5)
C61 C63 1.368(7)
C63 C64 1.380(7)
C63 H63A 0.9500
C64 F65 1.362(5)
Cl1A Cl1B 0.890(6)
O1W H1W 1.035
O1W H2W 0.961
C3S C2S 1.429(12)
C3S H3SA 0.9800
C3S H3SB 0.9800
C3S H3SC 0.9800
C2S C1S 1.476(14)
C2S H2SA 0.9900
C2S H2SB 0.9900
C1S N1S 1.116(10)
C6S C5S 1.408(16)
C6S H6SA 0.9800
C6S H6SB 0.9800
C6S H6SC 0.9800
C5S C4S 1.455(17)
C5S H5SA 0.9900
C5S H5SB 0.9900
C4S N2S 1.141(13)
C9S C8S 1.330(13)
C9S H9SA 0.9800
C9S H9SB 0.9800
C9S H9SC 0.9800
C8S C7S 1.454(14)
C8S H8SA 0.9900
C8S H8SB 0.9900
C7S N3S 1.100(10)
C12S C11S 1.351(16)
C12S H1SC 0.9800
C12S H1SD 0.9800
C12S H1SE 0.9800
C11S C10S 1.450(17)
C11S H1SF 0.9900
C11S H8SG 0.9900
C10S N4S 1.141(13)
